data_1007138
loop_
_publ_author_name
'Averbuch-Pouchot, M T'
'Durif, A'
'Guitel, J C'

_publ_section_title
;
Structure cristalline d'un phospho-tellurate de rubidium: Te (O H)~6~
Rb~2~ (H P O~4~) Rb (H~2~ P O~4~)
;
_journal_coden_ASTM MRBUAC
_journal_name_full 'Materials Research Bulletin'
_journal_page_first 1219
_journal_page_last 1223
_journal_paper_doi 10.1016/0025-5408(79)90217-4
_journal_volume 14
_journal_year 1979
_chemical_formula_structural 'TE (O H)6 RB2 (H P O4) RB (H2 P O4)'
_chemical_formula_sum 'H9 O14 P2 Rb3 Te'
_chemical_name_systematic
;
Telluric acid rubidium hydrogenphosphate dihydrogenphosphate
;
_space_group_IT_number 14
_symmetry_cell_setting monoclinic
_symmetry_Int_Tables_number 14
_symmetry_space_group_name_Hall '-P 2yab'
_symmetry_space_group_name_H-M 'P 1 21/a 1'
_cell_angle_alpha 90
_cell_angle_beta 90.32(5)
_cell_angle_gamma 90
_cell_formula_units_Z 2
_cell_length_a 12.26(1)
_cell_length_b 7.059(3)
_cell_length_c 8.225(3)
_cell_volume 711.8
_refine_ls_R_factor_all 0.051
_cod_database_code 1007138

loop_
_symmetry_equiv_pos_as_xyz
x,y,z
1/2-x,1/2+y,-z
-x,-y,-z
1/2+x,1/2-y,z

loop_
_atom_site_label
_atom_site_type_symbol
_atom_site_symmetry_multiplicity
_atom_site_Wyckoff_symbol
_atom_site_fract_x
_atom_site_fract_y
_atom_site_fract_z
_atom_site_occupancy
_atom_site_attached_hydrogens
_atom_site_calc_flag
Te1 Te6+ 2 a 0. 0. 0. 1. 0 d
Rb1 Rb1+ 2 c 0. 0. 0.5 1. 0 d
Rb2 Rb1+ 4 e 0.31319(7) 0.0028(2) 0.1671(1) 1. 0 d
P1 P5+ 4 e 0.3345(2) 0.0151(4) 0.6498(3) 1. 0 d
O1 O2- 4 e 0.1054(5) 0.4995(10) 0.1896(7) 1. 0 d
O2 O2- 4 e 0.0694(6) 0.1288(10) 0.1783(8) 1. 1 d
O3 O2- 4 e 0.0271(6) 0.2046(10) 0.8557(8) 1. 1 d
O4 O2- 4 e 0.8618(5) 0.1093(11) 0.0566(9) 1. 1 d
O5 O2- 4 e 0.2263(5) -0.0938(10) 0.6462(8) 1. 0 d
O6 O2- 4 e 0.0955(6) 0.4500(9) 0.4967(8) 1. 0 d
O7 O2- 4 e 0.3116(6) 0.2354(9) 0.6268(9) 1. 0 d
H1 H1+ 4 e -1. -1. -1. 4.5 0 dum

loop_
_atom_type_symbol
_atom_type_oxidation_number
Te6+ 6.000
Rb1+ 1.000
P5+ 5.000
O2- -2.000
H1+ 1.000
